data_1518250
loop_
_publ_author_name
'Gianetti, Thomas L.'
'Nocton, Gr\'egory'
'Minasian, Stefan G.'
'Kaltsoyannis, Nikolas'
'Kilcoyne, A. L. David'
'Kozimor, Stosh A.'
'Shuh, David K.'
'Tyliszczak, Tolek'
'Bergman, Robert G.'
'Arnold, John'

_publ_section_title
;
 Electron localization in a mixed-valence diniobium benzene complex
;
_journal_issue 2
_journal_name_full 'Chem. Sci.'
_journal_page_first 993
_journal_paper_doi 10.1039/C4SC02705A
_journal_volume 6
_journal_year 2015
_chemical_formula_moiety 'C89 H98 B Cl8 F20 N6 Nb2, C6 H12 Cl6'
_chemical_formula_sum 'C95 H110 B Cl9 F20 N6 Nb2'
_chemical_formula_weight 2196.12
_chemical_name_common 'Complex 4'
_space_group_IT_number 14
_symmetry_cell_setting monoclinic
_symmetry_space_group_name_Hall '-P 2ybc'
_symmetry_space_group_name_H-M 'P 1 21/c 1'
_atom_sites_solution_hydrogens geom
_atom_sites_solution_primary direct
_atom_sites_solution_secondary difmap
_cell_angle_alpha 90.00
_cell_angle_beta 90.709(2)
_cell_angle_gamma 90.00
_cell_formula_units_Z 4
_cell_length_a 20.744(2)
_cell_length_b 20.888(2)
_cell_length_c 22.683(3)
_cell_measurement_reflns_used 9676
_cell_measurement_temperature 100(2)
_cell_measurement_theta_max 25.34
_cell_measurement_theta_min 2.38
_cell_volume 9827.8(19)
_computing_cell_refinement 'Bruker APEX2 v.2011.4'
_computing_data_collection 'Bruker APEX2 v.2011.4'
_computing_data_reduction 'Bruker APEX2 v.2011.4'
_computing_molecular_graphics ORTEP-32
_computing_publication_material WinGX
_computing_structure_refinement SHELXL-97
_computing_structure_solution SIR-92
_diffrn_ambient_temperature 100(2)
_diffrn_detector_area_resol_mean 8.366
_diffrn_measured_fraction_theta_full 1.000
_diffrn_measured_fraction_theta_max 0.999
_diffrn_measurement_device_type 'Bruker APEX-I CCD'
_diffrn_measurement_method '\f and \w scans'
_diffrn_radiation_monochromator graphite
_diffrn_radiation_source 'fine-focus sealed tube'
_diffrn_radiation_type MoK\a
_diffrn_radiation_wavelength 0.71073
_diffrn_reflns_av_R_equivalents 0.0251
_diffrn_reflns_av_sigmaI/netI 0.0132
_diffrn_reflns_limit_h_max 24
_diffrn_reflns_limit_h_min -24
_diffrn_reflns_limit_k_max 25
_diffrn_reflns_limit_k_min -25
_diffrn_reflns_limit_l_max 27
_diffrn_reflns_limit_l_min -27
_diffrn_reflns_number 157286
_diffrn_reflns_theta_full 25.00
_diffrn_reflns_theta_max 25.35
_diffrn_reflns_theta_min 1.33
_exptl_absorpt_coefficient_mu 0.537
_exptl_absorpt_correction_T_max 0.9743
_exptl_absorpt_correction_T_min 0.9564
_exptl_absorpt_correction_type multi-scan
_exptl_absorpt_process_details SADABS
_exptl_crystal_colour orange
_exptl_crystal_density_diffrn 1.484
_exptl_crystal_density_method 'not measured'
_exptl_crystal_description rode
_exptl_crystal_F_000 4500
_exptl_crystal_size_max 0.69
_exptl_crystal_size_mid 0.46
_exptl_crystal_size_min 0.34
_refine_diff_density_max 1.768
_refine_diff_density_min -0.665
_refine_diff_density_rms 0.054
_refine_ls_extinction_method none
_refine_ls_goodness_of_fit_ref 1.058
_refine_ls_hydrogen_treatment mixed
_refine_ls_matrix_type full
_refine_ls_number_parameters 1234
_refine_ls_number_reflns 17992
_refine_ls_number_restraints 0
_refine_ls_restrained_S_all 1.058
_refine_ls_R_factor_all 0.0288
_refine_ls_R_factor_gt 0.0257
_refine_ls_shift/su_max 0.002
_refine_ls_shift/su_mean 0.000
_refine_ls_structure_factor_coef Fsqd
_refine_ls_weighting_details 'calc w=1/[\s^2^(Fo^2^)+(0.0244P)^2^+10.7478P] where P=(Fo^2^+2Fc^2^)/3'
_refine_ls_weighting_scheme calc
_refine_ls_wR_factor_gt 0.0620
_refine_ls_wR_factor_ref 0.0646
_reflns_number_gt 16548
_reflns_number_total 17992
_reflns_threshold_expression >2sigma(I)
_cod_data_source_file c4sc02705a2.cif
_cod_data_source_block (3)
_cod_depositor_comments
;
 Removing duplicate rows from the ATOM_TYPE loop.

 Antanas Vaitkus,
 2018-08-10

The following automatic conversions were performed:

'_symmetry_cell_setting' value 'Monoclinic' changed to 'monoclinic'
according to
/usr/data/users/saulius/crontab/automatic-downloads/rss-feeds/RSC/lib/dictionaries/cif_core.dic
dictionary named 'cif_core.dic' version 2.4.2 from 2011-04-26.

Automatic conversion script
Id: cif_fix_values 2827 2014-09-09 07:05:25Z andrius 

 Adding full bibliography for 1518248--1518251.cif.
;
_cod_original_cell_volume 9827.6(19)
_cod_original_sg_symbol_H-M P2(1)/c
_cod_database_code 1518250

loop_
_symmetry_equiv_pos_as_xyz
'x, y, z'
'-x, y+1/2, -z+1/2'
'-x, -y, -z'
'x, -y-1/2, z-1/2'

loop_
_atom_site_label
_atom_site_type_symbol
_atom_site_fract_x
_atom_site_fract_y
_atom_site_fract_z
_atom_site_U_iso_or_equiv
_atom_site_adp_type
_atom_site_occupancy
_atom_site_symmetry_multiplicity
_atom_site_calc_flag
_atom_site_refinement_flags
_atom_site_disorder_assembly
_atom_site_disorder_group
C1 C 0.02023(8) 0.09711(9) 0.37120(9) 0.0205(4) Uani 1 1 d . . .
H1A H 0.0295 0.0790 0.4093 0.031 Uiso 1 1 calc R . .
H1B H 0.0575 0.1196 0.3574 0.031 Uiso 1 1 calc R . .
H1C H 0.0092 0.0635 0.3440 0.031 Uiso 1 1 calc R . .
C2 C -0.03567(8) 0.14319(8) 0.37586(7) 0.0136(3) Uani 1 1 d . . .
C3 C -0.02062(8) 0.20021(8) 0.40771(7) 0.0148(3) Uani 1 1 d . . .
H3 H 0.0152 0.1972 0.4327 0.018 Uiso 1 1 calc R . .
C4 C -0.05075(8) 0.25929(8) 0.40741(7) 0.0126(3) Uani 1 1 d . . .
C5 C -0.01477(8) 0.31517(8) 0.43379(8) 0.0168(4) Uani 1 1 d . . .
H5A H -0.0067 0.3464 0.4037 0.025 Uiso 1 1 calc R . .
H5B H 0.0255 0.3006 0.4503 0.025 Uiso 1 1 calc R . .
H5C H -0.0402 0.3342 0.4642 0.025 Uiso 1 1 calc R . .
C6 C -0.10113(8) 0.07182(8) 0.31799(7) 0.0133(3) Uani 1 1 d . . .
C7 C -0.11426(8) 0.01453(8) 0.34816(8) 0.0163(4) Uani 1 1 d . . .
C8 C -0.12519(9) -0.04068(9) 0.31490(8) 0.0206(4) Uani 1 1 d . . .
H8 H -0.1339 -0.0790 0.3341 0.025 Uiso 1 1 calc R . .
C9 C -0.12332(9) -0.03966(9) 0.25413(9) 0.0233(4) Uani 1 1 d . . .
H9 H -0.1319 -0.0767 0.2327 0.028 Uiso 1 1 calc R . .
C10 C -0.10870(9) 0.01664(9) 0.22530(8) 0.0208(4) Uani 1 1 d . . .
H10 H -0.1065 0.0167 0.1844 0.025 Uiso 1 1 calc R . .
C11 C -0.09720(8) 0.07340(8) 0.25614(8) 0.0160(4) Uani 1 1 d . . .
C12 C -0.07787(9) 0.13334(9) 0.22280(8) 0.0181(4) Uani 1 1 d . . .
H12 H -0.0923 0.1704 0.2455 0.022 Uiso 1 1 calc R . .
C13 C -0.10861(13) 0.13758(11) 0.16183(10) 0.0380(6) Uani 1 1 d . . .
H13A H -0.0918 0.1041 0.1374 0.057 Uiso 1 1 calc R . .
H13B H -0.0989 0.1784 0.1447 0.057 Uiso 1 1 calc R . .
H13C H -0.1545 0.1328 0.1649 0.057 Uiso 1 1 calc R . .
C14 C -0.00469(11) 0.13733(14) 0.21803(13) 0.0478(7) Uani 1 1 d . . .
H14A H 0.0142 0.1393 0.2568 0.072 Uiso 1 1 calc R . .
H14B H 0.0067 0.1750 0.1963 0.072 Uiso 1 1 calc R . .
H14C H 0.0110 0.1001 0.1979 0.072 Uiso 1 1 calc R . .
C15 C -0.11606(9) 0.00907(8) 0.41498(8) 0.0200(4) Uani 1 1 d . . .
H15 H -0.1075 0.0516 0.4316 0.024 Uiso 1 1 calc R . .
C16 C -0.06339(10) -0.03676(10) 0.43778(9) 0.0286(5) Uani 1 1 d . . .
H16A H -0.0730 -0.0795 0.4249 0.043 Uiso 1 1 calc R . .
H16B H -0.0619 -0.0355 0.4801 0.043 Uiso 1 1 calc R . .
H16C H -0.0224 -0.0239 0.4225 0.043 Uiso 1 1 calc R . .
C17 C -0.18186(10) -0.01326(10) 0.43688(9) 0.0287(4) Uani 1 1 d . . .
H17A H -0.2139 0.0183 0.4271 0.043 Uiso 1 1 calc R . .
H17B H -0.1799 -0.0189 0.4789 0.043 Uiso 1 1 calc R . .
H17C H -0.1930 -0.0532 0.4184 0.043 Uiso 1 1 calc R . .
C18 C -0.12089(8) 0.33388(8) 0.36034(7) 0.0124(3) Uani 1 1 d . . .
C19 C -0.15644(8) 0.37856(8) 0.39311(8) 0.0149(3) Uani 1 1 d . . .
C20 C -0.15837(9) 0.44188(8) 0.37301(8) 0.0194(4) Uani 1 1 d . . .
H20 H -0.1822 0.4720 0.3937 0.023 Uiso 1 1 calc R . .
C21 C -0.12574(9) 0.46073(9) 0.32312(9) 0.0225(4) Uani 1 1 d . . .
H21 H -0.1264 0.5034 0.3113 0.027 Uiso 1 1 calc R . .
C22 C -0.09216(9) 0.41591(9) 0.29085(8) 0.0192(4) Uani 1 1 d . . .
H22 H -0.0708 0.4288 0.2571 0.023 Uiso 1 1 calc R . .
C23 C -0.08971(8) 0.35184(8) 0.30793(7) 0.0147(3) Uani 1 1 d . . .
C24 C -0.05276(8) 0.30464(9) 0.27021(8) 0.0162(4) Uani 1 1 d . . .
H24 H -0.0612 0.2615 0.2852 0.019 Uiso 1 1 calc R . .
C25 C 0.02002(9) 0.31642(11) 0.27377(9) 0.0279(5) Uani 1 1 d . . .
H25A H 0.0296 0.3578 0.2578 0.042 Uiso 1 1 calc R . .
H25B H 0.0420 0.2841 0.2516 0.042 Uiso 1 1 calc R . .
H25C H 0.0341 0.3147 0.3142 0.042 Uiso 1 1 calc R . .
C26 C -0.07524(9) 0.30713(9) 0.20571(8) 0.0213(4) Uani 1 1 d . . .
H26A H -0.1202 0.2965 0.2032 0.032 Uiso 1 1 calc R . .
H26B H -0.0509 0.2770 0.1831 0.032 Uiso 1 1 calc R . .
H26C H -0.0687 0.3495 0.1904 0.032 Uiso 1 1 calc R . .
C27 C -0.19204(8) 0.36326(8) 0.44969(8) 0.0155(3) Uani 1 1 d . . .
H27 H -0.1900 0.3169 0.4563 0.019 Uiso 1 1 calc R . .
C28 C -0.16174(9) 0.39702(9) 0.50341(8) 0.0217(4) Uani 1 1 d . . .
H28A H -0.1633 0.4425 0.4976 0.033 Uiso 1 1 calc R . .
H28B H -0.1177 0.3837 0.5080 0.033 Uiso 1 1 calc R . .
H28C H -0.1852 0.3859 0.5381 0.033 Uiso 1 1 calc R . .
C29 C -0.26314(9) 0.38303(9) 0.44464(9) 0.0213(4) Uani 1 1 d . . .
H29A H -0.2662 0.4289 0.4431 0.032 Uiso 1 1 calc R . .
H29B H -0.2860 0.3675 0.4783 0.032 Uiso 1 1 calc R . .
H29C H -0.2818 0.3651 0.4094 0.032 Uiso 1 1 calc R . .
C30 C -0.14744(9) 0.16633(9) 0.52166(7) 0.0175(4) Uani 1 1 d . . .
C31 C -0.21408(11) 0.15473(12) 0.54749(9) 0.0363(5) Uani 1 1 d . . .
H31A H -0.2416 0.1905 0.5385 0.055 Uiso 1 1 calc R . .
H31B H -0.2103 0.1500 0.5895 0.055 Uiso 1 1 calc R . .
H31C H -0.2323 0.1165 0.5308 0.055 Uiso 1 1 calc R . .
C32 C -0.10262(12) 0.11095(11) 0.53732(9) 0.0342(5) Uani 1 1 d . . .
H32A H -0.1223 0.0713 0.5255 0.051 Uiso 1 1 calc R . .
H32B H -0.0948 0.1105 0.5791 0.051 Uiso 1 1 calc R . .
H32C H -0.0625 0.1161 0.5172 0.051 Uiso 1 1 calc R . .
C33 C -0.11947(13) 0.22877(10) 0.54499(9) 0.0362(5) Uani 1 1 d . . .
H33A H -0.0776 0.2355 0.5284 0.054 Uiso 1 1 calc R . .
H33B H -0.1157 0.2266 0.5872 0.054 Uiso 1 1 calc R . .
H33C H -0.1474 0.2636 0.5341 0.054 Uiso 1 1 calc R . .
C34 C -0.48899(9) 0.29767(9) 0.24285(8) 0.0206(4) Uani 1 1 d . . .
H34A H -0.4885 0.3354 0.2670 0.031 Uiso 1 1 calc R . .
H34B H -0.5325 0.2827 0.2382 0.031 Uiso 1 1 calc R . .
H34C H -0.4717 0.3076 0.2049 0.031 Uiso 1 1 calc R . .
C35 C -0.44847(8) 0.24632(8) 0.27193(7) 0.0140(3) Uani 1 1 d . . .
C36 C -0.47346(8) 0.18478(8) 0.27218(8) 0.0151(3) Uani 1 1 d . . .
H36 H -0.5080 0.1783 0.2463 0.018 Uiso 1 1 calc R . .
C37 C -0.45509(8) 0.12988(8) 0.30535(7) 0.0142(3) Uani 1 1 d . . .
C38 C -0.50749(9) 0.07989(9) 0.30946(9) 0.0217(4) Uani 1 1 d . . .
H38A H -0.5152 0.0614 0.2713 0.032 Uiso 1 1 calc R . .
H38B H -0.5464 0.0995 0.3232 0.032 Uiso 1 1 calc R . .
H38C H -0.4942 0.0470 0.3366 0.032 Uiso 1 1 calc R . .
C39 C -0.38768(8) 0.06645(8) 0.36851(8) 0.0140(3) Uani 1 1 d . . .
C40 C -0.39674(8) 0.07083(9) 0.42968(8) 0.0172(4) Uani 1 1 d . . .
C41 C -0.38566(10) 0.01583(10) 0.46344(9) 0.0247(4) Uani 1 1 d . . .
H41 H -0.3911 0.0177 0.5040 0.030 Uiso 1 1 calc R . .
C42 C -0.36688(10) -0.04110(10) 0.43824(9) 0.0281(4) Uani 1 1 d . . .
H42 H -0.3596 -0.0770 0.4617 0.034 Uiso 1 1 calc R . .
C042 C 0.63952(8) 0.85041(8) 0.80610(7) 0.0133(3) Uani 1 1 d . . .
C43 C -0.35901(9) -0.04453(9) 0.37804(9) 0.0234(4) Uani 1 1 d . . .
H43 H -0.3464 -0.0831 0.3612 0.028 Uiso 1 1 calc R . .
C44 C -0.36947(8) 0.00843(8) 0.34180(8) 0.0166(4) Uani 1 1 d . . .
C45 C -0.36316(9) -0.00099(9) 0.27550(8) 0.0198(4) Uani 1 1 d . . .
H45 H -0.3685 0.0407 0.2562 0.024 Uiso 1 1 calc R . .
C46 C -0.41597(10) -0.04655(11) 0.25180(10) 0.0323(5) Uani 1 1 d . . .
H46A H -0.4086 -0.0888 0.2671 0.049 Uiso 1 1 calc R . .
H46B H -0.4147 -0.0476 0.2095 0.049 Uiso 1 1 calc R . .
H46C H -0.4575 -0.0316 0.2641 0.049 Uiso 1 1 calc R . .
C47 C -0.29715(9) -0.02833(9) 0.25895(9) 0.0242(4) Uani 1 1 d . . .
H47A H -0.2637 -0.0004 0.2733 0.036 Uiso 1 1 calc R . .
H47B H -0.2945 -0.0318 0.2168 0.036 Uiso 1 1 calc R . .
H47C H -0.2919 -0.0699 0.2764 0.036 Uiso 1 1 calc R . .
C48 C -0.42187(9) 0.13087(9) 0.45951(8) 0.0185(4) Uani 1 1 d . . .
H48 H -0.4081 0.1678 0.4361 0.022 Uiso 1 1 calc R . .
C49 C -0.49562(10) 0.13094(12) 0.46044(11) 0.0376(5) Uani 1 1 d . . .
H49A H -0.5122 0.1328 0.4208 0.056 Uiso 1 1 calc R . .
H49B H -0.5104 0.1675 0.4820 0.056 Uiso 1 1 calc R . .
H49C H -0.5106 0.0925 0.4791 0.056 Uiso 1 1 calc R . .
C50 C -0.39500(12) 0.13947(11) 0.52181(9) 0.0335(5) Uani 1 1 d . . .
H50A H -0.4135 0.1079 0.5473 0.050 Uiso 1 1 calc R . .
H50B H -0.4056 0.1815 0.5359 0.050 Uiso 1 1 calc R . .
H50C H -0.3490 0.1344 0.5215 0.050 Uiso 1 1 calc R . .
C51 C -0.38483(8) 0.32724(8) 0.31856(7) 0.0138(3) Uani 1 1 d . . .
C52 C -0.41853(8) 0.34430(9) 0.36981(8) 0.0165(4) Uani 1 1 d . . .
C53 C -0.41928(9) 0.40871(9) 0.38624(8) 0.0217(4) Uani 1 1 d . . .
H53 H -0.4420 0.4210 0.4195 0.026 Uiso 1 1 calc R . .
C54 C -0.38714(10) 0.45456(9) 0.35428(9) 0.0254(4) Uani 1 1 d . . .
H54 H -0.3883 0.4972 0.3659 0.030 Uiso 1 1 calc R . .
C55 C -0.35321(10) 0.43689(9) 0.30502(8) 0.0225(4) Uani 1 1 d . . .
H55 H -0.3308 0.4680 0.2842 0.027 Uiso 1 1 calc R . .
C56 C -0.35159(8) 0.37341(8) 0.28554(8) 0.0162(4) Uani 1 1 d . . .
C57 C -0.31630(9) 0.35970(8) 0.22862(8) 0.0172(4) Uani 1 1 d . . .
H57 H -0.3140 0.3132 0.2235 0.021 Uiso 1 1 calc R . .
C58 C -0.35201(10) 0.38815(10) 0.17502(8) 0.0266(4) Uani 1 1 d . . .
H58A H -0.3937 0.3685 0.1711 0.040 Uiso 1 1 calc R . .
H58B H -0.3276 0.3803 0.1401 0.040 Uiso 1 1 calc R . .
H58C H -0.3571 0.4334 0.1804 0.040 Uiso 1 1 calc R . .
C59 C -0.24738(9) 0.38608(9) 0.23067(9) 0.0223(4) Uani 1 1 d . . .
H59A H -0.2487 0.4320 0.2299 0.033 Uiso 1 1 calc R . .
H59B H -0.2242 0.3708 0.1971 0.033 Uiso 1 1 calc R . .
H59C H -0.2261 0.3720 0.2662 0.033 Uiso 1 1 calc R . .
C60 C -0.45490(8) 0.29639(9) 0.40707(8) 0.0181(4) Uani 1 1 d . . .
H60 H -0.4435 0.2533 0.3936 0.022 Uiso 1 1 calc R . .
C61 C -0.43520(10) 0.30204(10) 0.47214(8) 0.0236(4) Uani 1 1 d . . .
H61A H -0.3894 0.2963 0.4761 0.035 Uiso 1 1 calc R . .
H61B H -0.4570 0.2697 0.4945 0.035 Uiso 1 1 calc R . .
H61C H -0.4468 0.3436 0.4866 0.035 Uiso 1 1 calc R . .
C62 C -0.52812(9) 0.30440(11) 0.40000(10) 0.0313(5) Uani 1 1 d . . .
H62A H -0.5399 0.3475 0.4097 0.047 Uiso 1 1 calc R . .
H62B H -0.5496 0.2752 0.4259 0.047 Uiso 1 1 calc R . .
H62C H -0.5406 0.2955 0.3600 0.047 Uiso 1 1 calc R . .
C63 C -0.33074(9) 0.15796(9) 0.16104(8) 0.0186(4) Uani 1 1 d . . .
C64 C -0.39971(11) 0.16352(13) 0.13758(9) 0.0375(6) Uani 1 1 d . . .
H64A H -0.4262 0.1320 0.1563 0.056 Uiso 1 1 calc R . .
H64B H -0.4003 0.1565 0.0957 0.056 Uiso 1 1 calc R . .
H64C H -0.4161 0.2055 0.1459 0.056 Uiso 1 1 calc R . .
C65 C -0.30302(10) 0.09190(9) 0.14718(8) 0.0246(4) Uani 1 1 d . . .
H65A H -0.2625 0.0867 0.1675 0.037 Uiso 1 1 calc R . .
H65B H -0.2967 0.0881 0.1055 0.037 Uiso 1 1 calc R . .
H65C H -0.3325 0.0594 0.1599 0.037 Uiso 1 1 calc R . .
C66 C -0.28827(12) 0.21006(10) 0.13387(9) 0.0306(5) Uani 1 1 d . . .
H66A H -0.3069 0.2513 0.1411 0.046 Uiso 1 1 calc R . .
H66B H -0.2854 0.2032 0.0921 0.046 Uiso 1 1 calc R . .
H66C H -0.2459 0.2082 0.1513 0.046 Uiso 1 1 calc R . .
C67 C 0.75131(8) 0.74070(8) 0.70752(7) 0.0130(3) Uani 1 1 d . . .
C68 C 0.70268(8) 0.69797(8) 0.69165(7) 0.0145(3) Uani 1 1 d . . .
C69 C 0.70928(8) 0.65090(8) 0.64942(8) 0.0161(4) Uani 1 1 d . . .
C70 C 0.76668(9) 0.64415(9) 0.62029(8) 0.0183(4) Uani 1 1 d . . .
C71 C 0.81619(8) 0.68616(9) 0.63303(8) 0.0177(4) Uani 1 1 d . . .
C72 C 0.80732(8) 0.73294(8) 0.67491(8) 0.0148(3) Uani 1 1 d . . .
C73 C 0.68189(8) 0.80029(8) 0.79595(7) 0.0128(3) Uani 1 1 d . . .
C74 C 0.67049(8) 0.74721(8) 0.83164(7) 0.0143(3) Uani 1 1 d . . .
C75 C 0.62187(9) 0.74296(8) 0.87250(8) 0.0164(4) Uani 1 1 d . . .
C76 C 0.58115(8) 0.79432(9) 0.88017(8) 0.0168(4) Uani 1 1 d . . .
C77 C 0.59001(8) 0.84814(8) 0.84654(8) 0.0154(3) Uani 1 1 d . . .
C78 C 0.74817(8) 0.86337(8) 0.70826(7) 0.0137(3) Uani 1 1 d . . .
C79 C 0.69663(8) 0.87209(8) 0.66906(8) 0.0158(3) Uani 1 1 d . . .
C80 C 0.69333(9) 0.91947(9) 0.62681(8) 0.0202(4) Uani 1 1 d . . .
C81 C 0.74432(9) 0.96106(9) 0.62088(8) 0.0219(4) Uani 1 1 d . . .
C82 C 0.79736(9) 0.95407(9) 0.65713(8) 0.0196(4) Uani 1 1 d . . .
C83 C 0.79855(8) 0.90579(8) 0.69917(8) 0.0154(3) Uani 1 1 d . . .
C84 C 0.80506(8) 0.80156(8) 0.80391(7) 0.0130(3) Uani 1 1 d . . .
C85 C 0.84407(8) 0.75003(8) 0.81940(8) 0.0153(3) Uani 1 1 d . . .
C86 C 0.88962(8) 0.75185(9) 0.86456(8) 0.0184(4) Uani 1 1 d . . .
C87 C 0.89708(9) 0.80643(9) 0.89768(8) 0.0208(4) Uani 1 1 d . . .
C88 C 0.85844(9) 0.85853(9) 0.88564(8) 0.0193(4) Uani 1 1 d . . .
C89 C 0.81385(8) 0.85487(8) 0.84003(8) 0.0157(3) Uani 1 1 d . . .
C90 C 0.37401(11) 0.42525(11) 0.50815(9) 0.0339(5) Uani 1 1 d . . .
H90A H 0.4127 0.4257 0.5325 0.041 Uiso 1 1 calc R . .
H90B H 0.3773 0.3903 0.4802 0.041 Uiso 1 1 calc R . .
C91 C 0.36673(11) 0.48745(10) 0.47630(10) 0.0313(5) Uani 1 1 d . . .
H91A H 0.3611 0.5219 0.5044 0.038 Uiso 1 1 calc R . .
H91B H 0.3290 0.4861 0.4506 0.038 Uiso 1 1 calc R . .
C94 C 0.00081(11) 0.00568(11) 0.03256(9) 0.0317(5) Uani 1 1 d . . .
H94A H -0.0007 0.0513 0.0406 0.038 Uiso 1 1 calc R . .
H94B H 0.0404 -0.0114 0.0495 0.038 Uiso 1 1 calc R . .
N1 N -0.09296(7) 0.13126(7) 0.35175(6) 0.0117(3) Uani 1 1 d . . .
N2 N -0.11029(6) 0.26878(6) 0.38248(6) 0.0112(3) Uani 1 1 d . . .
N3 N -0.15598(6) 0.17147(7) 0.45773(6) 0.0116(3) Uani 1 1 d . . .
N4 N -0.39057(7) 0.26122(7) 0.29770(6) 0.0121(3) Uani 1 1 d . . .
N5 N -0.39779(7) 0.12320(7) 0.33144(6) 0.0119(3) Uani 1 1 d . . .
N6 N -0.33121(6) 0.16676(7) 0.22499(6) 0.0125(3) Uani 1 1 d . . .
F1 F 0.64416(5) 0.70085(5) 0.71740(4) 0.0182(2) Uani 1 1 d . . .
F2 F 0.65966(5) 0.61182(5) 0.63533(5) 0.0209(2) Uani 1 1 d . . .
F3 F 0.77368(5) 0.59863(6) 0.57914(5) 0.0279(3) Uani 1 1 d . . .
F4 F 0.87182(5) 0.68160(6) 0.60336(5) 0.0263(3) Uani 1 1 d . . .
F5 F 0.85755(5) 0.77322(5) 0.68467(4) 0.0184(2) Uani 1 1 d . . .
F6 F 0.74243(6) 1.00715(6) 0.57961(5) 0.0325(3) Uani 1 1 d . . .
F7 F 0.84834(5) 0.99353(5) 0.65109(5) 0.0274(3) Uani 1 1 d . . .
F8 F 0.85373(5) 0.90211(5) 0.73159(4) 0.0188(2) Uani 1 1 d . . .
F9 F 0.64516(5) 0.83216(5) 0.67186(4) 0.0187(2) Uani 1 1 d . . .
F10 F 0.64124(5) 0.92501(6) 0.59116(5) 0.0290(3) Uani 1 1 d . . .
F11 F 0.64487(5) 0.90672(5) 0.77701(4) 0.0170(2) Uani 1 1 d . . .
F12 F 0.55091(5) 0.89911(5) 0.85397(5) 0.0204(2) Uani 1 1 d . . .
F13 F 0.53423(5) 0.79177(5) 0.92039(5) 0.0252(2) Uani 1 1 d . . .
F14 F 0.61406(5) 0.68972(5) 0.90491(5) 0.0238(2) Uani 1 1 d . . .
F15 F 0.70952(5) 0.69539(5) 0.82760(5) 0.0179(2) Uani 1 1 d . . .
F16 F 0.83939(5) 0.69344(5) 0.79075(4) 0.0176(2) Uani 1 1 d . . .
F17 F 0.92641(5) 0.70002(5) 0.87665(5) 0.0256(2) Uani 1 1 d . . .
F18 F 0.94192(6) 0.80915(6) 0.94089(5) 0.0322(3) Uani 1 1 d . . .
F19 F 0.86482(6) 0.91205(5) 0.91810(5) 0.0283(3) Uani 1 1 d . . .
F20 F 0.77705(5) 0.90744(5) 0.83091(4) 0.0187(2) Uani 1 1 d . . .
Cl1 Cl -0.244111(18) 0.102533(18) 0.339635(18) 0.01347(8) Uani 1 1 d . . .
Cl2 Cl -0.214972(18) 0.238578(19) 0.280990(17) 0.01420(8) Uani 1 1 d . . .
Cl3 Cl -0.284735(18) 0.229710(19) 0.406783(17) 0.01391(8) Uani 1 1 d . . .
Cl4 Cl 0.30418(3) 0.41490(3) 0.55316(2) 0.03547(12) Uani 1 1 d . . .
Cl5 Cl 0.43805(3) 0.50137(3) 0.43343(2) 0.03436(12) Uani 1 1 d . . .
Nb1 Nb -0.172698(7) 0.190379(7) 0.383899(6) 0.00862(4) Uani 1 1 d . . .
Nb2 Nb -0.322251(7) 0.187078(7) 0.299535(6) 0.00905(4) Uani 1 1 d . . .
B1 B 0.74649(9) 0.80150(9) 0.75359(8) 0.0124(4) Uani 1 1 d . . .
C92 C 0.24673(12) 0.24747(13) 0.51520(12) 0.0450(6) Uani 1 1 d . . .
H92A H 0.2588 0.2627 0.5542 0.054 Uiso 1 1 calc R A 1
H92B H 0.2163 0.2779 0.4985 0.054 Uiso 1 1 calc R A 1
Cl7A Cl 0.31615(3) 0.24649(4) 0.47101(3) 0.05586(18) Uani 1 1 d . B .
Cl6A Cl 0.17171(4) 0.16456(4) 0.45452(3) 0.0385(3) Uani 0.765(2) 1 d P B 1
C93A C 0.21354(15) 0.18418(14) 0.52137(13) 0.0337(7) Uani 0.765(2) 1 d P B 1
H93A H 0.1832 0.1861 0.5536 0.040 Uiso 0.765(2) 1 calc PR B 1
H93B H 0.2451 0.1512 0.5304 0.040 Uiso 0.765(2) 1 calc PR B 1
C93B C 0.2192(5) 0.1837(6) 0.4727(5) 0.047(3) Uani 0.235(2) 1 d P B 2
H93C H 0.2424 0.1446 0.4818 0.057 Uiso 0.235(2) 1 calc PR B 2
H93D H 0.2222 0.1927 0.4309 0.057 Uiso 0.235(2) 1 calc PR B 2
Cl6B Cl 0.13901(14) 0.17991(13) 0.49551(13) 0.0455(10) Uani 0.235(2) 1 d P B 2
Cl8 Cl -0.06738(3) -0.03328(3) 0.06454(3) 0.03812(13) Uani 1 1 d . . .

loop_
_atom_site_aniso_label
_atom_site_aniso_U_11
_atom_site_aniso_U_22
_atom_site_aniso_U_33
_atom_site_aniso_U_23
_atom_site_aniso_U_13
_atom_site_aniso_U_12
C1 0.0128(8) 0.0225(9) 0.0261(10) -0.0021(8) -0.0031(7) 0.0047(7)
C2 0.0125(8) 0.0165(8) 0.0119(8) 0.0034(7) 0.0014(6) 0.0021(7)
C3 0.0099(8) 0.0221(9) 0.0124(8) 0.0009(7) -0.0035(6) -0.0002(7)
C4 0.0113(8) 0.0182(8) 0.0082(8) 0.0013(6) 0.0004(6) -0.0020(7)
C5 0.0138(8) 0.0200(9) 0.0166(9) -0.0014(7) -0.0035(7) -0.0026(7)
C6 0.0107(8) 0.0137(8) 0.0154(8) -0.0024(7) -0.0010(6) 0.0040(6)
C7 0.0145(8) 0.0149(8) 0.0195(9) -0.0003(7) -0.0014(7) 0.0045(7)
C8 0.0225(9) 0.0136(9) 0.0256(10) 0.0001(7) -0.0018(8) 0.0036(7)
C9 0.0254(10) 0.0173(9) 0.0271(10) -0.0090(8) -0.0045(8) 0.0041(8)
C10 0.0216(9) 0.0242(10) 0.0164(9) -0.0057(7) -0.0010(7) 0.0048(8)
C11 0.0119(8) 0.0191(9) 0.0169(9) -0.0016(7) -0.0002(7) 0.0042(7)
C12 0.0183(9) 0.0214(9) 0.0146(9) 0.0000(7) 0.0013(7) 0.0017(7)
C13 0.0607(16) 0.0279(11) 0.0251(11) 0.0066(9) -0.0162(11) -0.0059(11)
C14 0.0223(11) 0.0585(16) 0.0629(17) 0.0323(14) 0.0091(11) 0.0018(11)
C15 0.0289(10) 0.0131(8) 0.0179(9) 0.0023(7) -0.0019(8) 0.0032(7)
C16 0.0349(11) 0.0253(10) 0.0253(10) 0.0057(8) -0.0083(9) 0.0034(9)
C17 0.0333(11) 0.0271(11) 0.0258(11) 0.0110(8) 0.0043(9) 0.0034(9)
C18 0.0114(8) 0.0110(8) 0.0146(8) 0.0009(6) -0.0038(6) -0.0038(6)
C19 0.0140(8) 0.0151(8) 0.0154(8) -0.0024(7) -0.0039(7) -0.0025(7)
C20 0.0229(9) 0.0135(8) 0.0217(9) -0.0030(7) -0.0031(7) 0.0008(7)
C21 0.0289(10) 0.0124(8) 0.0260(10) 0.0044(7) -0.0048(8) -0.0033(8)
C22 0.0206(9) 0.0205(9) 0.0164(9) 0.0052(7) -0.0015(7) -0.0057(7)
C23 0.0117(8) 0.0172(9) 0.0151(8) 0.0016(7) -0.0043(7) -0.0040(7)
C24 0.0149(9) 0.0197(9) 0.0141(9) 0.0023(7) 0.0017(7) -0.0018(7)
C25 0.0146(9) 0.0452(13) 0.0239(10) -0.0023(9) 0.0013(8) -0.0019(8)
C26 0.0222(9) 0.0266(10) 0.0150(9) 0.0009(7) 0.0012(7) -0.0014(8)
C27 0.0157(8) 0.0145(8) 0.0162(9) -0.0031(7) 0.0001(7) -0.0001(7)
C28 0.0244(10) 0.0232(10) 0.0175(9) -0.0060(8) 0.0003(7) -0.0017(8)
C29 0.0188(9) 0.0193(9) 0.0258(10) -0.0034(8) 0.0013(8) 0.0025(7)
C30 0.0258(9) 0.0181(9) 0.0085(8) 0.0022(7) -0.0007(7) 0.0018(7)
C31 0.0393(13) 0.0506(14) 0.0194(10) 0.0077(10) 0.0108(9) 0.0013(11)
C32 0.0523(14) 0.0350(12) 0.0151(10) 0.0013(9) -0.0091(9) 0.0181(11)
C33 0.0667(16) 0.0280(11) 0.0136(10) 0.0000(8) -0.0128(10) -0.0095(11)
C34 0.0170(9) 0.0210(9) 0.0234(10) 0.0005(8) -0.0072(7) 0.0033(7)
C35 0.0116(8) 0.0196(9) 0.0108(8) -0.0016(7) 0.0003(6) 0.0032(7)
C36 0.0103(8) 0.0209(9) 0.0141(8) -0.0026(7) -0.0025(6) 0.0004(7)
C37 0.0117(8) 0.0171(8) 0.0139(8) -0.0042(7) 0.0015(6) -0.0008(7)
C38 0.0143(9) 0.0213(9) 0.0293(10) 0.0005(8) -0.0028(7) -0.0037(7)
C39 0.0107(8) 0.0140(8) 0.0172(9) 0.0025(7) -0.0004(6) -0.0029(6)
C40 0.0142(8) 0.0193(9) 0.0181(9) 0.0012(7) -0.0007(7) -0.0035(7)
C41 0.0286(10) 0.0270(10) 0.0186(9) 0.0056(8) 0.0009(8) -0.0023(8)
C42 0.0343(11) 0.0207(10) 0.0292(11) 0.0104(8) -0.0006(9) 0.0006(8)
C042 0.0128(8) 0.0135(8) 0.0134(8) -0.0003(6) -0.0022(6) -0.0024(6)
C43 0.0256(10) 0.0142(9) 0.0304(11) 0.0023(8) 0.0026(8) -0.0004(8)
C44 0.0137(8) 0.0156(8) 0.0206(9) 0.0001(7) 0.0005(7) -0.0034(7)
C45 0.0237(9) 0.0138(8) 0.0220(9) -0.0027(7) 0.0013(8) 0.0003(7)
C46 0.0232(10) 0.0379(12) 0.0358(12) -0.0172(10) -0.0030(9) -0.0008(9)
C47 0.0230(10) 0.0205(9) 0.0290(10) -0.0102(8) 0.0025(8) -0.0031(8)
C48 0.0183(9) 0.0231(9) 0.0142(9) -0.0008(7) 0.0008(7) -0.0022(7)
C49 0.0216(11) 0.0401(13) 0.0512(14) -0.0176(11) 0.0064(10) -0.0020(9)
C50 0.0469(13) 0.0337(12) 0.0197(10) -0.0038(9) -0.0074(9) 0.0031(10)
C51 0.0137(8) 0.0128(8) 0.0149(8) -0.0010(7) -0.0044(7) 0.0043(7)
C52 0.0141(8) 0.0192(9) 0.0161(9) -0.0010(7) -0.0034(7) 0.0054(7)
C53 0.0237(10) 0.0219(10) 0.0196(9) -0.0055(8) -0.0013(8) 0.0096(8)
C54 0.0358(11) 0.0135(9) 0.0266(10) -0.0041(8) -0.0047(9) 0.0069(8)
C55 0.0322(11) 0.0145(9) 0.0207(9) 0.0027(7) -0.0038(8) 0.0010(8)
C56 0.0168(8) 0.0165(9) 0.0151(9) 0.0011(7) -0.0052(7) 0.0032(7)
C57 0.0210(9) 0.0155(8) 0.0151(9) 0.0014(7) -0.0012(7) -0.0010(7)
C58 0.0267(10) 0.0349(11) 0.0181(10) 0.0078(8) -0.0019(8) -0.0011(9)
C59 0.0225(10) 0.0204(9) 0.0241(10) 0.0043(8) 0.0009(8) -0.0017(8)
C60 0.0153(9) 0.0209(9) 0.0183(9) -0.0043(7) 0.0014(7) 0.0032(7)
C61 0.0248(10) 0.0292(10) 0.0168(9) -0.0026(8) 0.0059(8) 0.0007(8)
C62 0.0166(10) 0.0430(13) 0.0344(12) -0.0029(10) 0.0025(8) 0.0028(9)
C63 0.0216(9) 0.0243(10) 0.0098(8) -0.0029(7) 0.0000(7) -0.0009(8)
C64 0.0302(12) 0.0659(16) 0.0161(10) -0.0090(10) -0.0080(9) 0.0097(11)
C65 0.0320(11) 0.0232(10) 0.0188(9) -0.0069(8) 0.0062(8) -0.0037(8)
C66 0.0515(14) 0.0240(10) 0.0166(10) -0.0016(8) 0.0105(9) -0.0034(10)
C67 0.0135(8) 0.0130(8) 0.0124(8) 0.0022(6) -0.0015(6) 0.0022(6)
C68 0.0138(8) 0.0172(8) 0.0125(8) 0.0024(7) 0.0011(7) 0.0022(7)
C69 0.0175(9) 0.0157(8) 0.0150(8) 0.0011(7) -0.0043(7) -0.0021(7)
C70 0.0226(9) 0.0183(9) 0.0141(9) -0.0043(7) -0.0018(7) 0.0053(7)
C71 0.0132(8) 0.0254(10) 0.0145(9) 0.0000(7) 0.0020(7) 0.0056(7)
C72 0.0123(8) 0.0156(8) 0.0166(9) 0.0017(7) -0.0023(7) -0.0002(7)
C73 0.0120(8) 0.0143(8) 0.0120(8) -0.0018(6) -0.0023(6) -0.0017(6)
C74 0.0143(8) 0.0137(8) 0.0149(8) -0.0029(7) -0.0012(7) 0.0011(7)
C75 0.0193(9) 0.0153(8) 0.0146(8) 0.0012(7) 0.0002(7) -0.0045(7)
C76 0.0136(8) 0.0225(9) 0.0145(8) -0.0046(7) 0.0040(7) -0.0043(7)
C77 0.0126(8) 0.0166(9) 0.0170(9) -0.0057(7) -0.0019(7) 0.0008(7)
C78 0.0151(8) 0.0125(8) 0.0135(8) -0.0009(7) 0.0036(7) 0.0034(7)
C79 0.0138(8) 0.0161(8) 0.0174(9) -0.0001(7) 0.0034(7) 0.0012(7)
C80 0.0187(9) 0.0247(10) 0.0171(9) 0.0031(7) 0.0011(7) 0.0069(8)
C81 0.0293(10) 0.0184(9) 0.0181(9) 0.0076(7) 0.0070(8) 0.0064(8)
C82 0.0199(9) 0.0145(8) 0.0244(10) 0.0006(7) 0.0084(7) -0.0006(7)
C83 0.0148(8) 0.0161(8) 0.0154(8) -0.0014(7) 0.0012(7) 0.0022(7)
C84 0.0112(8) 0.0155(8) 0.0125(8) 0.0026(6) 0.0028(6) -0.0013(6)
C85 0.0148(8) 0.0156(8) 0.0156(8) 0.0010(7) 0.0030(7) -0.0013(7)
C86 0.0151(8) 0.0220(9) 0.0182(9) 0.0073(7) 0.0000(7) 0.0027(7)
C87 0.0184(9) 0.0294(10) 0.0144(9) 0.0033(7) -0.0055(7) -0.0036(8)
C88 0.0229(9) 0.0195(9) 0.0155(9) -0.0014(7) -0.0001(7) -0.0055(7)
C89 0.0143(8) 0.0154(8) 0.0173(9) 0.0033(7) 0.0015(7) -0.0009(7)
C90 0.0371(12) 0.0400(13) 0.0248(11) 0.0013(9) 0.0012(9) 0.0098(10)
C91 0.0321(11) 0.0319(11) 0.0299(11) -0.0041(9) -0.0026(9) 0.0080(9)
C94 0.0334(12) 0.0314(11) 0.0301(12) -0.0020(9) -0.0015(9) 0.0059(9)
N1 0.0123(7) 0.0128(7) 0.0100(7) 0.0005(5) 0.0002(5) 0.0014(5)
N2 0.0110(7) 0.0116(7) 0.0109(7) -0.0005(5) -0.0003(5) -0.0004(5)
N3 0.0105(7) 0.0113(7) 0.0132(7) -0.0001(5) 0.0005(5) 0.0003(5)
N4 0.0114(7) 0.0131(7) 0.0118(7) -0.0003(5) -0.0011(5) 0.0009(5)
N5 0.0119(7) 0.0126(7) 0.0112(7) -0.0011(5) 0.0003(5) 0.0000(5)
N6 0.0093(6) 0.0143(7) 0.0139(7) -0.0014(6) 0.0004(5) -0.0005(5)
F1 0.0123(5) 0.0226(5) 0.0198(5) -0.0039(4) 0.0032(4) -0.0031(4)
F2 0.0213(5) 0.0214(5) 0.0200(5) -0.0048(4) -0.0028(4) -0.0055(4)
F3 0.0286(6) 0.0309(6) 0.0243(6) -0.0157(5) 0.0007(5) 0.0040(5)
F4 0.0163(5) 0.0381(7) 0.0248(6) -0.0100(5) 0.0059(4) 0.0035(5)
F5 0.0119(5) 0.0212(5) 0.0222(5) -0.0024(4) 0.0025(4) -0.0025(4)
F6 0.0390(7) 0.0286(6) 0.0301(6) 0.0187(5) 0.0059(5) 0.0054(5)
F7 0.0268(6) 0.0203(6) 0.0355(7) 0.0075(5) 0.0093(5) -0.0058(5)
F8 0.0143(5) 0.0201(5) 0.0221(5) 0.0013(4) -0.0005(4) -0.0028(4)
F9 0.0139(5) 0.0220(5) 0.0201(5) 0.0033(4) -0.0022(4) -0.0010(4)
F10 0.0248(6) 0.0385(7) 0.0236(6) 0.0119(5) -0.0059(5) 0.0059(5)
F11 0.0171(5) 0.0124(5) 0.0215(5) 0.0020(4) 0.0028(4) 0.0021(4)
F12 0.0159(5) 0.0190(5) 0.0263(6) -0.0049(4) 0.0050(4) 0.0040(4)
F13 0.0209(5) 0.0303(6) 0.0245(6) 0.0000(5) 0.0134(5) -0.0004(5)
F14 0.0301(6) 0.0184(5) 0.0232(6) 0.0059(4) 0.0099(5) -0.0017(4)
F15 0.0195(5) 0.0136(5) 0.0208(5) 0.0023(4) 0.0043(4) 0.0033(4)
F16 0.0187(5) 0.0144(5) 0.0198(5) -0.0003(4) -0.0015(4) 0.0034(4)
F17 0.0243(6) 0.0266(6) 0.0258(6) 0.0068(5) -0.0060(5) 0.0089(5)
F18 0.0325(7) 0.0391(7) 0.0245(6) 0.0014(5) -0.0180(5) -0.0012(5)
F19 0.0377(7) 0.0230(6) 0.0239(6) -0.0065(5) -0.0098(5) -0.0036(5)
F20 0.0206(5) 0.0140(5) 0.0213(5) -0.0026(4) -0.0014(4) 0.0023(4)
Cl1 0.01183(18) 0.01004(18) 0.0184(2) -0.00102(15) -0.00383(15) 0.00020(14)
Cl2 0.01103(18) 0.0184(2) 0.01309(19) 0.00510(15) -0.00231(15) -0.00336(15)
Cl3 0.01053(18) 0.0185(2) 0.01266(19) -0.00471(15) -0.00071(15) 0.00192(15)
Cl4 0.0342(3) 0.0480(3) 0.0242(3) 0.0042(2) 0.0014(2) 0.0003(2)
Cl5 0.0305(3) 0.0370(3) 0.0357(3) 0.0070(2) 0.0046(2) 0.0060(2)
Nb1 0.00801(7) 0.00954(7) 0.00829(7) 0.00006(5) -0.00078(5) -0.00014(5)
Nb2 0.00784(7) 0.01036(7) 0.00892(7) -0.00077(5) -0.00083(5) 0.00027(5)
B1 0.0106(9) 0.0123(9) 0.0143(9) 0.0000(7) 0.0003(7) 0.0001(7)
C92 0.0368(13) 0.0502(15) 0.0479(15) 0.0044(12) -0.0051(11) -0.0063(11)
Cl7A 0.0486(4) 0.0686(5) 0.0505(4) 0.0261(3) 0.0087(3) 0.0047(3)
Cl6A 0.0417(5) 0.0357(4) 0.0381(5) -0.0041(3) -0.0023(4) -0.0057(3)
C93A 0.0393(17) 0.0357(16) 0.0261(16) 0.0030(12) 0.0049(13) -0.0011(13)
C93B 0.036(6) 0.063(8) 0.044(7) 0.013(6) 0.019(5) 0.021(6)
Cl6B 0.0514(17) 0.0383(14) 0.0464(18) 0.0017(11) -0.0161(13) -0.0002(12)
Cl8 0.0406(3) 0.0326(3) 0.0415(3) 0.0100(2) 0.0121(2) 0.0125(2)

loop_
_atom_type_symbol
_atom_type_description
_atom_type_scat_dispersion_real
_atom_type_scat_dispersion_imag
_atom_type_scat_source
C C 0.0033 0.0016 'International Tables Vol C Tables 4.2.6.8 and 6.1.1.4'
H H 0.0000 0.0000 'International Tables Vol C Tables 4.2.6.8 and 6.1.1.4'
N N 0.0061 0.0033 'International Tables Vol C Tables 4.2.6.8 and 6.1.1.4'
F F 0.0171 0.0103 'International Tables Vol C Tables 4.2.6.8 and 6.1.1.4'
Cl Cl 0.1484 0.1585 'International Tables Vol C Tables 4.2.6.8 and 6.1.1.4'
Nb Nb -2.0727 0.6215 'International Tables Vol C Tables 4.2.6.8 and 6.1.1.4'
B B 0.0013 0.0007 'International Tables Vol C Tables 4.2.6.8 and 6.1.1.4'

loop_
_geom_angle_atom_site_label_1
_geom_angle_atom_site_label_2
_geom_angle_atom_site_label_3
_geom_angle
_geom_angle_site_symmetry_1
C2 C1 H1A 109.5 .
C2 C1 H1B 109.5 .
H1A C1 H1B 109.5 .
C2 C1 H1C 109.5 .
H1A C1 H1C 109.5 .
H1B C1 H1C 109.5 .
N1 C2 C3 123.75(15) .
N1 C2 C1 122.41(15) .
C3 C2 C1 113.83(15) .
C4 C3 C2 130.30(15) .
C4 C3 H3 114.8 .
C2 C3 H3 114.9 .
N2 C4 C3 122.51(15) .
N2 C4 C5 119.55(15) .
C3 C4 C5 117.90(15) .
C4 C5 H5A 109.5 .
C4 C5 H5B 109.5 .
H5A C5 H5B 109.5 .
C4 C5 H5C 109.5 .
H5A C5 H5C 109.5 .
H5B C5 H5C 109.5 .
C11 C6 C7 121.27(16) .
C11 C6 N1 119.53(15) .
C7 C6 N1 119.19(15) .
C8 C7 C6 118.11(16) .
C8 C7 C15 118.11(16) .
C6 C7 C15 123.77(16) .
C9 C8 C7 121.41(17) .
C9 C8 H8 119.3 .
C7 C8 H8 119.3 .
C8 C9 C10 119.69(17) .
C8 C9 H9 120.2 .
C10 C9 H9 120.2 .
C9 C10 C11 121.55(17) .
C9 C10 H10 119.2 .
C11 C10 H10 119.2 .
C10 C11 C6 117.93(16) .
C10 C11 C12 119.67(16) .
C6 C11 C12 122.33(16) .
C13 C12 C11 113.02(16) .
C13 C12 C14 109.84(19) .
C11 C12 C14 110.45(16) .
C13 C12 H12 107.8 .
C11 C12 H12 107.8 .
C14 C12 H12 107.8 .
C12 C13 H13A 109.5 .
C12 C13 H13B 109.5 .
H13A C13 H13B 109.5 .
C12 C13 H13C 109.5 .
H13A C13 H13C 109.5 .
H13B C13 H13C 109.5 .
C12 C14 H14A 109.5 .
C12 C14 H14B 109.5 .
H14A C14 H14B 109.5 .
C12 C14 H14C 109.5 .
H14A C14 H14C 109.5 .
H14B C14 H14C 109.5 .
C7 C15 C17 112.29(16) .
C7 C15 C16 110.85(16) .
C17 C15 C16 109.51(16) .
C7 C15 H15 108.0 .
C17 C15 H15 108.0 .
C16 C15 H15 108.0 .
C15 C16 H16A 109.5 .
C15 C16 H16B 109.5 .
H16A C16 H16B 109.5 .
C15 C16 H16C 109.5 .
H16A C16 H16C 109.5 .
H16B C16 H16C 109.5 .
C15 C17 H17A 109.5 .
C15 C17 H17B 109.5 .
H17A C17 H17B 109.5 .
C15 C17 H17C 109.5 .
H17A C17 H17C 109.5 .
H17B C17 H17C 109.5 .
C19 C18 C23 121.15(15) .
C19 C18 N2 120.78(15) .
C23 C18 N2 117.84(15) .
C20 C19 C18 117.88(16) .
C20 C19 C27 117.44(16) .
C18 C19 C27 124.66(15) .
C21 C20 C19 121.56(17) .
C21 C20 H20 119.2 .
C19 C20 H20 119.2 .
C22 C21 C20 119.70(17) .
C22 C21 H21 120.1 .
C20 C21 H21 120.1 .
C21 C22 C23 121.33(17) .
C21 C22 H22 119.3 .
C23 C22 H22 119.3 .
C22 C23 C18 118.28(16) .
C22 C23 C24 118.91(16) .
C18 C23 C24 122.80(15) .
C23 C24 C25 111.72(15) .
C23 C24 C26 111.50(15) .
C25 C24 C26 109.49(15) .
C23 C24 H24 108.0 .
C25 C24 H24 108.0 .
C26 C24 H24 108.0 .
C24 C25 H25A 109.5 .
C24 C25 H25B 109.5 .
H25A C25 H25B 109.5 .
C24 C25 H25C 109.5 .
H25A C25 H25C 109.5 .
H25B C25 H25C 109.5 .
C24 C26 H26A 109.5 .
C24 C26 H26B 109.5 .
H26A C26 H26B 109.5 .
C24 C26 H26C 109.5 .
H26A C26 H26C 109.5 .
H26B C26 H26C 109.5 .
C19 C27 C29 110.87(15) .
C19 C27 C28 111.98(14) .
C29 C27 C28 108.62(15) .
C19 C27 H27 108.4 .
C29 C27 H27 108.4 .
C28 C27 H27 108.4 .
C27 C28 H28A 109.5 .
C27 C28 H28B 109.5 .
H28A C28 H28B 109.5 .
C27 C28 H28C 109.5 .
H28A C28 H28C 109.5 .
H28B C28 H28C 109.5 .
C27 C29 H29A 109.5 .
C27 C29 H29B 109.5 .
H29A C29 H29B 109.5 .
C27 C29 H29C 109.5 .
H29A C29 H29C 109.5 .
H29B C29 H29C 109.5 .
N3 C30 C33 108.85(14) .
N3 C30 C32 110.67(15) .
C33 C30 C32 109.95(17) .
N3 C30 C31 107.04(15) .
C33 C30 C31 110.25(18) .
C32 C30 C31 110.05(17) .
C30 C31 H31A 109.5 .
C30 C31 H31B 109.5 .
H31A C31 H31B 109.5 .
C30 C31 H31C 109.5 .
H31A C31 H31C 109.5 .
H31B C31 H31C 109.5 .
C30 C32 H32A 109.5 .
C30 C32 H32B 109.5 .
H32A C32 H32B 109.5 .
C30 C32 H32C 109.5 .
H32A C32 H32C 109.5 .
H32B C32 H32C 109.5 .
C30 C33 H33A 109.5 .
C30 C33 H33B 109.5 .
H33A C33 H33B 109.5 .
C30 C33 H33C 109.5 .
H33A C33 H33C 109.5 .
H33B C33 H33C 109.5 .
C35 C34 H34A 109.5 .
C35 C34 H34B 109.5 .
H34A C34 H34B 109.5 .
C35 C34 H34C 109.5 .
H34A C34 H34C 109.5 .
H34B C34 H34C 109.5 .
N4 C35 C36 122.46(15) .
N4 C35 C34 120.49(15) .
C36 C35 C34 117.04(15) .
C35 C36 C37 130.75(16) .
C35 C36 H36 114.6 .
C37 C36 H36 114.6 .
N5 C37 C36 123.58(15) .
N5 C37 C38 122.70(16) .
C36 C37 C38 113.71(15) .
C37 C38 H38A 109.5 .
C37 C38 H38B 109.5 .
H38A C38 H38B 109.5 .
C37 C38 H38C 109.5 .
H38A C38 H38C 109.5 .
H38B C38 H38C 109.5 .
C40 C39 C44 121.36(16) .
C40 C39 N5 119.56(15) .
C44 C39 N5 119.07(15) .
C41 C40 C39 117.66(17) .
C41 C40 C48 119.27(16) .
C39 C40 C48 122.95(16) .
C42 C41 C40 121.83(18) .
C42 C41 H41 119.1 .
C40 C41 H41 119.1 .
C41 C42 C43 119.55(18) .
C41 C42 H42 120.2 .
C43 C42 H42 120.2 .
F11 C042 C77 114.71(15) .
F11 C042 C73 121.24(15) .
C77 C042 C73 124.04(16) .
C42 C43 C44 121.55(18) .
C42 C43 H43 119.2 .
C44 C43 H43 119.2 .
C43 C44 C39 118.03(17) .
C43 C44 C45 117.71(16) .
C39 C44 C45 124.21(16) .
C44 C45 C47 112.16(15) .
C44 C45 C46 110.75(16) .
C47 C45 C46 108.48(15) .
C44 C45 H45 108.5 .
C47 C45 H45 108.5 .
C46 C45 H45 108.5 .
C45 C46 H46A 109.5 .
C45 C46 H46B 109.5 .
H46A C46 H46B 109.5 .
C45 C46 H46C 109.5 .
H46A C46 H46C 109.5 .
H46B C46 H46C 109.5 .
C45 C47 H47A 109.5 .
C45 C47 H47B 109.5 .
H47A C47 H47B 109.5 .
C45 C47 H47C 109.5 .
H47A C47 H47C 109.5 .
H47B C47 H47C 109.5 .
C40 C48 C50 112.74(16) .
C40 C48 C49 110.81(15) .
C50 C48 C49 109.97(17) .
C40 C48 H48 107.7 .
C50 C48 H48 107.7 .
C49 C48 H48 107.7 .
C48 C49 H49A 109.5 .
C48 C49 H49B 109.5 .
H49A C49 H49B 109.5 .
C48 C49 H49C 109.5 .
H49A C49 H49C 109.5 .
H49B C49 H49C 109.5 .
C48 C50 H50A 109.5 .
C48 C50 H50B 109.5 .
H50A C50 H50B 109.5 .
C48 C50 H50C 109.5 .
H50A C50 H50C 109.5 .
H50B C50 H50C 109.5 .
C56 C51 C52 121.13(16) .
C56 C51 N4 120.85(15) .
C52 C51 N4 117.78(15) .
C53 C52 C51 118.10(17) .
C53 C52 C60 118.67(16) .
C51 C52 C60 123.22(16) .
C54 C53 C52 121.48(18) .
C54 C53 H53 119.3 .
C52 C53 H53 119.3 .
C53 C54 C55 119.70(17) .
C53 C54 H54 120.1 .
C55 C54 H54 120.1 .
C54 C55 C56 121.65(18) .
C54 C55 H55 119.2 .
C56 C55 H55 119.2 .
C55 C56 C51 117.91(17) .
C55 C56 C57 117.45(16) .
C51 C56 C57 124.59(16) .
C56 C57 C59 111.45(15) .
C56 C57 C58 111.54(15) .
C59 C57 C58 109.01(15) .
C56 C57 H57 108.2 .
C59 C57 H57 108.2 .
C58 C57 H57 108.2 .
C57 C58 H58A 109.5 .
C57 C58 H58B 109.5 .
H58A C58 H58B 109.5 .
C57 C58 H58C 109.5 .
H58A C58 H58C 109.5 .
H58B C58 H58C 109.5 .
C57 C59 H59A 109.5 .
C57 C59 H59B 109.5 .
H59A C59 H59B 109.5 .
C57 C59 H59C 109.5 .
H59A C59 H59C 109.5 .
H59B C59 H59C 109.5 .
C52 C60 C61 110.96(15) .
C52 C60 C62 111.62(16) .
C61 C60 C62 110.14(16) .
C52 C60 H60 108.0 .
C61 C60 H60 108.0 .
C62 C60 H60 108.0 .
C60 C61 H61A 109.5 .
C60 C61 H61B 109.5 .
H61A C61 H61B 109.5 .
C60 C61 H61C 109.5 .
H61A C61 H61C 109.5 .
H61B C61 H61C 109.5 .
C60 C62 H62A 109.5 .
C60 C62 H62B 109.5 .
H62A C62 H62B 109.5 .
C60 C62 H62C 109.5 .
H62A C62 H62C 109.5 .
H62B C62 H62C 109.5 .
N6 C63 C64 108.59(15) .
N6 C63 C65 108.93(15) .
C64 C63 C65 110.53(17) .
N6 C63 C66 108.68(15) .
C64 C63 C66 110.29(18) .
C65 C63 C66 109.77(16) .
C63 C64 H64A 109.5 .
C63 C64 H64B 109.5 .
H64A C64 H64B 109.5 .
C63 C64 H64C 109.5 .
H64A C64 H64C 109.5 .
H64B C64 H64C 109.5 .
C63 C65 H65A 109.5 .
C63 C65 H65B 109.5 .
H65A C65 H65B 109.5 .
C63 C65 H65C 109.5 .
H65A C65 H65C 109.5 .
H65B C65 H65C 109.5 .
C63 C66 H66A 109.5 .
C63 C66 H66B 109.5 .
H66A C66 H66B 109.5 .
C63 C66 H66C 109.5 .
H66A C66 H66C 109.5 .
H66B C66 H66C 109.5 .
C68 C67 C72 113.22(15) .
C68 C67 B1 127.51(15) .
C72 C67 B1 118.91(15) .
F1 C68 C69 115.32(15) .
F1 C68 C67 120.71(15) .
C69 C68 C67 123.97(16) .
F2 C69 C70 119.11(15) .
F2 C69 C68 120.89(16) .
C70 C69 C68 119.99(16) .
F3 C70 C69 120.56(16) .
F3 C70 C71 120.66(16) .
C69 C70 C71 118.75(16) .
F4 C71 C72 121.19(16) .
F4 C71 C70 119.41(16) .
C72 C71 C70 119.38(16) .
F5 C72 C71 116.37(15) .
F5 C72 C67 119.01(15) .
C71 C72 C67 124.61(16) .
C042 C73 C74 113.02(15) .
C042 C73 B1 127.03(15) .
C74 C73 B1 119.49(15) .
F15 C74 C75 115.83(15) .
F15 C74 C73 119.34(15) .
C75 C74 C73 124.83(16) .
F14 C75 C76 119.81(16) .
F14 C75 C74 120.95(16) .
C76 C75 C74 119.24(16) .
F13 C76 C77 120.87(16) .
F13 C76 C75 120.35(16) .
C77 C76 C75 118.77(16) .
F12 C77 C76 119.47(15) .
F12 C77 C042 120.44(16) .
C76 C77 C042 120.08(16) .
C83 C78 C79 113.25(15) .
C83 C78 B1 127.86(15) .
C79 C78 B1 118.52(15) .
F9 C79 C80 116.19(15) .
F9 C79 C78 119.17(15) .
C80 C79 C78 124.64(17) .
F10 C80 C81 119.93(16) .
F10 C80 C79 120.78(17) .
C81 C80 C79 119.29(17) .
F6 C81 C82 120.65(17) .
F6 C81 C80 120.31(17) .
C82 C81 C80 119.03(17) .
F7 C82 C81 119.84(16) .
F7 C82 C83 120.42(16) .
C81 C82 C83 119.74(17) .
F8 C83 C78 121.05(15) .
F8 C83 C82 114.95(15) .
C78 C83 C82 123.99(16) .
C85 C84 C89 113.52(15) .
C85 C84 B1 126.41(15) .
C89 C84 B1 119.69(15) .
F16 C85 C86 115.07(15) .
F16 C85 C84 121.19(15) .
C86 C85 C84 123.74(16) .
F17 C86 C87 119.66(16) .
F17 C86 C85 120.42(17) .
C87 C86 C85 119.92(17) .
F18 C87 C86 120.43(17) .
F18 C87 C88 120.48(17) .
C86 C87 C88 119.09(16) .
F19 C88 C87 119.69(16) .
F19 C88 C89 121.11(16) .
C87 C88 C89 119.20(17) .
F20 C89 C88 116.19(15) .
F20 C89 C84 119.32(15) .
C88 C89 C84 124.48(16) .
C91 C90 Cl4 107.60(15) .
C91 C90 H90A 110.2 .
Cl4 C90 H90A 110.2 .
C91 C90 H90B 110.2 .
Cl4 C90 H90B 110.2 .
H90A C90 H90B 108.5 .
C90 C91 Cl5 108.80(15) .
C90 C91 H91A 109.9 .
Cl5 C91 H91A 109.9 .
C90 C91 H91B 109.9 .
Cl5 C91 H91B 109.9 .
H91A C91 H91B 108.3 .
C94 C94 Cl8 108.6(2) 3
C94 C94 H94A 110.0 3
Cl8 C94 H94A 110.0 .
C94 C94 H94B 110.0 3
Cl8 C94 H94B 110.0 .
H94A C94 H94B 108.3 .
C2 N1 C6 118.12(14) .
C2 N1 Nb1 115.62(11) .
C6 N1 Nb1 124.51(10) .
C4 N2 C18 114.05(13) .
C4 N2 Nb1 115.93(11) .
C18 N2 Nb1 129.99(10) .
C30 N3 Nb1 170.01(12) .
C35 N4 C51 114.90(13) .
C35 N4 Nb2 115.50(11) .
C51 N4 Nb2 129.58(10) .
C37 N5 C39 117.44(14) .
C37 N5 Nb2 115.42(11) .
C39 N5 Nb2 125.76(10) .
C63 N6 Nb2 170.55(12) .
Nb1 Cl1 Nb2 90.325(15) .
Nb2 Cl2 Nb1 88.525(14) .
Nb1 Cl3 Nb2 87.889(13) .
N3 Nb1 N2 94.36(6) .
N3 Nb1 N1 92.85(6) .
N2 Nb1 N1 88.06(5) .
N3 Nb1 Cl3 92.79(5) .
N2 Nb1 Cl3 108.69(4) .
N1 Nb1 Cl3 161.84(4) .
N3 Nb1 Cl1 108.71(5) .
N2 Nb1 Cl1 155.99(4) .
N1 Nb1 Cl1 84.33(4) .
Cl3 Nb1 Cl1 77.519(15) .
N3 Nb1 Cl2 167.58(5) .
N2 Nb1 Cl2 83.58(4) .
N1 Nb1 Cl2 99.31(4) .
Cl3 Nb1 Cl2 76.392(14) .
Cl1 Nb1 Cl2 75.268(14) .
N6 Nb2 N4 95.52(6) .
N6 Nb2 N5 95.95(6) .
N4 Nb2 N5 88.30(5) .
N6 Nb2 Cl2 91.48(5) .
N4 Nb2 Cl2 106.26(4) .
N5 Nb2 Cl2 162.97(4) .
N6 Nb2 Cl1 103.61(5) .
N4 Nb2 Cl1 160.29(4) .
N5 Nb2 Cl1 85.10(4) .
Cl2 Nb2 Cl1 78.248(15) .
N6 Nb2 Cl3 167.78(5) .
N4 Nb2 Cl3 87.79(4) .
N5 Nb2 Cl3 95.91(4) .
Cl2 Nb2 Cl3 76.305(14) .
Cl1 Nb2 Cl3 74.485(14) .
C67 B1 C78 101.89(13) .
C67 B1 C84 112.80(14) .
C78 B1 C84 114.04(14) .
C67 B1 C73 114.28(14) .
C78 B1 C73 113.32(13) .
C84 B1 C73 101.06(13) .
C93A C92 C93B 39.3(4) .
C93A C92 Cl7A 115.0(2) .
C93B C92 Cl7A 86.6(4) .
C93A C92 H92A 108.5 .
C93B C92 H92A 146.8 .
Cl7A C92 H92A 108.5 .
C93A C92 H92B 108.5 .
C93B C92 H92B 94.5 .
Cl7A C92 H92B 108.5 .
H92A C92 H92B 107.5 .
C92 C93A Cl6A 110.0(2) .
C92 C93A H93A 109.7 .
Cl6A C93A H93A 109.7 .
C92 C93A H93B 109.7 .
Cl6A C93A H93B 109.7 .
H93A C93A H93B 108.2 .
C92 C93B Cl6B 100.3(6) .
C92 C93B H93C 111.7 .
Cl6B C93B H93C 111.7 .
C92 C93B H93D 111.7 .
Cl6B C93B H93D 111.7 .
H93C C93B H93D 109.5 .

loop_
_geom_bond_atom_site_label_1
_geom_bond_atom_site_label_2
_geom_bond_distance
_geom_bond_site_symmetry_2
C1 C2 1.512(2) .
C1 H1A 0.9600 .
C1 H1B 0.9600 .
C1 H1C 0.9600 .
C2 N1 1.326(2) .
C2 C3 1.426(2) .
C3 C4 1.383(2) .
C3 H3 0.9300 .
C4 N2 1.366(2) .
C4 C5 1.505(2) .
C5 H5A 0.9600 .
C5 H5B 0.9600 .
C5 H5C 0.9600 .
C6 C11 1.407(2) .
C6 C7 1.407(2) .
C6 N1 1.467(2) .
C7 C8 1.395(3) .
C7 C15 1.521(2) .
C8 C9 1.379(3) .
C8 H8 0.9300 .
C9 C10 1.381(3) .
C9 H9 0.9300 .
C10 C11 1.396(3) .
C10 H10 0.9300 .
C11 C12 1.519(2) .
C12 C13 1.518(3) .
C12 C14 1.525(3) .
C12 H12 0.9800 .
C13 H13A 0.9600 .
C13 H13B 0.9600 .
C13 H13C 0.9600 .
C14 H14A 0.9600 .
C14 H14B 0.9600 .
C14 H14C 0.9600 .
C15 C17 1.531(3) .
C15 C16 1.537(3) .
C15 H15 0.9800 .
C16 H16A 0.9600 .
C16 H16B 0.9600 .
C16 H16C 0.9600 .
C17 H17A 0.9600 .
C17 H17B 0.9600 .
C17 H17C 0.9600 .
C18 C19 1.407(2) .
C18 C23 1.411(2) .
C18 N2 1.465(2) .
C19 C20 1.399(2) .
C19 C27 1.523(2) .
C20 C21 1.383(3) .
C20 H20 0.9300 .
C21 C22 1.382(3) .
C21 H21 0.9300 .
C22 C23 1.394(2) .
C22 H22 0.9300 .
C23 C24 1.519(2) .
C24 C25 1.531(2) .
C24 C26 1.531(2) .
C24 H24 0.9800 .
C25 H25A 0.9600 .
C25 H25B 0.9600 .
C25 H25C 0.9600 .
C26 H26A 0.9600 .
C26 H26B 0.9600 .
C26 H26C 0.9600 .
C27 C29 1.534(2) .
C27 C28 1.536(2) .
C27 H27 0.9800 .
C28 H28A 0.9600 .
C28 H28B 0.9600 .
C28 H28C 0.9600 .
C29 H29A 0.9600 .
C29 H29B 0.9600 .
C29 H29C 0.9600 .
C30 N3 1.463(2) .
C30 C33 1.520(3) .
C30 C32 1.523(3) .
C30 C31 1.527(3) .
C31 H31A 0.9600 .
C31 H31B 0.9600 .
C31 H31C 0.9600 .
C32 H32A 0.9600 .
C32 H32B 0.9600 .
C32 H32C 0.9600 .
C33 H33A 0.9600 .
C33 H33B 0.9600 .
C33 H33C 0.9600 .
C34 C35 1.509(2) .
C34 H34A 0.9600 .
C34 H34B 0.9600 .
C34 H34C 0.9600 .
C35 N4 1.365(2) .
C35 C36 1.386(2) .
C36 C37 1.421(2) .
C36 H36 0.9300 .
C37 N5 1.329(2) .
C37 C38 1.511(2) .
C38 H38A 0.9600 .
C38 H38B 0.9600 .
C38 H38C 0.9600 .
C39 C40 1.405(2) .
C39 C44 1.409(2) .
C39 N5 1.467(2) .
C40 C41 1.398(3) .
C40 C48 1.520(3) .
C41 C42 1.378(3) .
C41 H41 0.9300 .
C42 C43 1.379(3) .
C42 H42 0.9300 .
C042 F11 1.3538(19) .
C042 C77 1.386(2) .
C042 C73 1.388(2) .
C43 C44 1.394(3) .
C43 H43 0.9300 .
C44 C45 1.524(3) .
C45 C47 1.535(3) .
C45 C46 1.543(3) .
C45 H45 0.9800 .
C46 H46A 0.9600 .
C46 H46B 0.9600 .
C46 H46C 0.9600 .
C47 H47A 0.9600 .
C47 H47B 0.9600 .
C47 H47C 0.9600 .
C48 C50 1.523(3) .
C48 C49 1.530(3) .
C48 H48 0.9800 .
C49 H49A 0.9600 .
C49 H49B 0.9600 .
C49 H49C 0.9600 .
C50 H50A 0.9600 .
C50 H50B 0.9600 .
C50 H50C 0.9600 .
C51 C56 1.407(3) .
C51 C52 1.410(2) .
C51 N4 1.462(2) .
C52 C53 1.396(3) .
C52 C60 1.517(3) .
C53 C54 1.378(3) .
C53 H53 0.9300 .
C54 C55 1.378(3) .
C54 H54 0.9300 .
C55 C56 1.398(3) .
C55 H55 0.9300 .
C56 C57 1.519(2) .
C57 C59 1.532(2) .
C57 C58 1.535(2) .
C57 H57 0.9800 .
C58 H58A 0.9600 .
C58 H58B 0.9600 .
C58 H58C 0.9600 .
C59 H59A 0.9600 .
C59 H59B 0.9600 .
C59 H59C 0.9600 .
C60 C61 1.531(3) .
C60 C62 1.534(3) .
C60 H60 0.9800 .
C61 H61A 0.9600 .
C61 H61B 0.9600 .
C61 H61C 0.9600 .
C62 H62A 0.9600 .
C62 H62B 0.9600 .
C62 H62C 0.9600 .
C63 N6 1.462(2) .
C63 C64 1.525(3) .
C63 C65 1.529(3) .
C63 C66 1.534(3) .
C64 H64A 0.9600 .
C64 H64B 0.9600 .
C64 H64C 0.9600 .
C65 H65A 0.9600 .
C65 H65B 0.9600 .
C65 H65C 0.9600 .
C66 H66A 0.9600 .
C66 H66B 0.9600 .
C66 H66C 0.9600 .
C67 C68 1.391(2) .
C67 C72 1.394(2) .
C67 B1 1.649(2) .
C68 F1 1.355(2) .
C68 C69 1.381(2) .
C69 F2 1.349(2) .
C69 C70 1.376(3) .
C70 F3 1.342(2) .
C70 C71 1.379(3) .
C71 F4 1.346(2) .
C71 C72 1.377(3) .
C72 F5 1.355(2) .
C73 C74 1.395(2) .
C73 B1 1.659(2) .
C74 F15 1.356(2) .
C74 C75 1.381(2) .
C75 F14 1.344(2) .
C75 C76 1.378(3) .
C76 F13 1.343(2) .
C76 C77 1.372(3) .
C77 F12 1.350(2) .
C78 C83 1.388(2) .
C78 C79 1.394(2) .
C78 B1 1.652(2) .
C79 F9 1.357(2) .
C79 C80 1.379(3) .
C80 F10 1.347(2) .
C80 C81 1.377(3) .
C81 F6 1.343(2) .
C81 C82 1.373(3) .
C82 F7 1.349(2) .
C82 C83 1.388(3) .
C83 F8 1.355(2) .
C84 C85 1.389(2) .
C84 C89 1.393(2) .
C84 B1 1.657(2) .
C85 F16 1.352(2) .
C85 C86 1.386(2) .
C86 F17 1.351(2) .
C86 C87 1.373(3) .
C87 F18 1.344(2) .
C87 C88 1.377(3) .
C88 F19 1.344(2) .
C88 C89 1.381(2) .
C89 F20 1.352(2) .
C90 C91 1.493(3) .
C90 Cl4 1.796(2) .
C90 H90A 0.9700 .
C90 H90B 0.9700 .
C91 Cl5 1.804(2) .
C91 H91A 0.9700 .
C91 H91B 0.9700 .
C94 C94 1.496(4) 3
C94 Cl8 1.793(2) .
C94 H94A 0.9700 .
C94 H94B 0.9700 .
N1 Nb1 2.1959(14) .
N2 Nb1 2.0880(14) .
N3 Nb1 1.7512(14) .
N4 Nb2 2.0993(14) .
N5 Nb2 2.1880(14) .
N6 Nb2 1.7509(14) .
Cl1 Nb1 2.5559(4) .
Cl1 Nb2 2.5567(4) .
Cl2 Nb2 2.5119(5) .
Cl2 Nb1 2.6797(5) .
Cl3 Nb1 2.5249(5) .
Cl3 Nb2 2.6963(5) .
C92 C93A 1.498(4) .
C92 C93B 1.736(14) .
C92 Cl7A 1.765(3) .
C92 H92A 0.9700 .
C92 H92B 0.9700 .
Cl6A C93A 1.785(3) .
C93A H93A 0.9700 .
C93A H93B 0.9700 .
C93B Cl6B 1.749(11) .
C93B H93C 0.9700 .
C93B H93D 0.9700 .
